data_4334348
loop_
_publ_author_name
'Koushik Pramanik'
'Pijush Malpaharia'
'Antonio J. Mota'
'Enrique Colacio'
'Babulal Das'
'F. Lloret'
'Swapan K. Chandra'

_publ_section_title
;
 Stepwise Formation of a Pentanuclear Ni4Cu Heterometallic Complex
 Exhibiting a Vertex-Sharing Defective Double-Cubane Core and Diphenoxo-
 and Phenoxo/Azide Bridging Groups: A Magnetostructural and DFT
 Theoretical Study
;
_journal_name_full 'Inorganic Chemistry'
_journal_page_first 3995
_journal_page_last 4001
_journal_paper_doi 10.1021/ic302784q
_journal_volume 52
_journal_year 2013
_chemical_formula_sum 'C64 H76 Cl2 Cu N16 Ni4 O16'
_chemical_formula_weight 1694.69
_chemical_name_systematic
; 
 ? 
;
_space_group_IT_number 2
_symmetry_cell_setting triclinic
_symmetry_space_group_name_Hall '-P 1'
_symmetry_space_group_name_H-M 'P -1'
_atom_sites_solution_hydrogens geom
_atom_sites_solution_primary direct
_atom_sites_solution_secondary difmap
_audit_creation_method SHELXL-97
_cell_angle_alpha 97.109(4)
_cell_angle_beta 95.005(4)
_cell_angle_gamma 118.087(4)
_cell_formula_units_Z 1
_cell_length_a 12.1130(9)
_cell_length_b 12.7063(9)
_cell_length_c 13.1498(9)
_cell_measurement_temperature 296(2)
_cell_volume 1747.2(2)
_computing_cell_refinement 'Bruker SMART'
_computing_data_collection 'Bruker SMART'
_computing_data_reduction 'Bruker SAINT'
_computing_molecular_graphics 'Bruker SHELXTL'
_computing_publication_material 'Bruker SHELXTL'
_computing_structure_refinement 'SHELXL-97 (Sheldrick, 1997)'
_computing_structure_solution 'SHELXS-97 (Sheldrick, 1990)'
_diffrn_ambient_temperature 296(2)
_diffrn_measured_fraction_theta_full 0.960
_diffrn_measured_fraction_theta_max 0.960
_diffrn_measurement_device_type 'CCD area detector'
_diffrn_measurement_method 'phi and omega scans'
_diffrn_radiation_monochromator graphite
_diffrn_radiation_source 'fine-focus sealed tube'
_diffrn_radiation_type MoK\a
_diffrn_radiation_wavelength 0.71073
_diffrn_reflns_av_R_equivalents 0.0327
_diffrn_reflns_av_sigmaI/netI 0.0646
_diffrn_reflns_limit_h_max 14
_diffrn_reflns_limit_h_min -11
_diffrn_reflns_limit_k_max 15
_diffrn_reflns_limit_k_min -13
_diffrn_reflns_limit_l_max 15
_diffrn_reflns_limit_l_min -15
_diffrn_reflns_number 13461
_diffrn_reflns_theta_full 25.00
_diffrn_reflns_theta_max 25.00
_diffrn_reflns_theta_min 1.58
_exptl_absorpt_coefficient_mu 1.513
_exptl_absorpt_correction_type none
_exptl_crystal_colour pink
_exptl_crystal_density_diffrn 1.611
_exptl_crystal_description blocks
_exptl_crystal_F_000 875
_exptl_crystal_size_max 0.28
_exptl_crystal_size_mid 0.18
_exptl_crystal_size_min 0.12
_refine_diff_density_max 0.440
_refine_diff_density_min -0.580
_refine_diff_density_rms 0.069
_refine_ls_extinction_method none
_refine_ls_goodness_of_fit_ref 1.078
_refine_ls_hydrogen_treatment mixed
_refine_ls_matrix_type full
_refine_ls_number_parameters 472
_refine_ls_number_reflns 5913
_refine_ls_number_restraints 4
_refine_ls_restrained_S_all 1.109
_refine_ls_R_factor_all 0.1107
_refine_ls_R_factor_gt 0.0582
_refine_ls_shift/su_max 0.000
_refine_ls_shift/su_mean 0.000
_refine_ls_structure_factor_coef Fsqd
_refine_ls_weighting_details 'calc w=1/[\s^2^(Fo^2^)+(0.0767P)^2^+0.0894P] where P=(Fo^2^+2Fc^2^)/3'
_refine_ls_weighting_scheme calc
_refine_ls_wR_factor_gt 0.1368
_refine_ls_wR_factor_ref 0.1599
_reflns_number_gt 3047
_reflns_number_total 5913
_reflns_threshold_expression >2sigma(I)
_cod_data_source_file ic302784q_si_002.cif
_cod_data_source_block compound1
_cod_database_code 4334348

loop_
_symmetry_equiv_pos_as_xyz
'x, y, z'
'-x, -y, -z'

loop_
_atom_site_label
_atom_site_type_symbol
_atom_site_fract_x
_atom_site_fract_y
_atom_site_fract_z
_atom_site_U_iso_or_equiv
_atom_site_adp_type
_atom_site_occupancy
_atom_site_symmetry_multiplicity
_atom_site_calc_flag
_atom_site_refinement_flags
Ni1 Ni 0.08936(7) 0.66515(7) 0.22450(6) 0.0586(3) Uani 1 1 d .
Ni2 Ni 0.03758(7) 0.40420(7) 0.22032(6) 0.0570(3) Uani 1 1 d .
Cu1 Cu 0.0000 0.5000 0.0000 0.0853(5) Uani 1 2 d S
Cl1 Cl 0.3450(3) 0.1920(2) 0.4695(2) 0.1073(8) Uani 1 1 d .
N3 N 0.2377(5) 0.6978(5) 0.3443(4) 0.0672(15) Uani 1 1 d .
N5 N 0.2005(5) 0.5021(5) 0.3364(4) 0.0660(15) Uani 1 1 d .
N1 N 0.1105(5) 0.2991(6) 0.1871(4) 0.0644(15) Uani 1 1 d .
N4 N 0.0167(6) 0.7556(6) 0.3001(4) 0.0758(17) Uani 1 1 d .
C15 C 0.1573(7) 0.9131(7) 0.2173(6) 0.091(2) Uani 1 1 d .
H15A H 0.0968 0.8970 0.1561 0.109 Uiso 1 1 calc R
H15B H 0.2220 0.9978 0.2287 0.109 Uiso 1 1 calc R
C17 C 0.2599(6) 0.5924(6) 0.1213(5) 0.0550(16) Uani 1 1 d .
C7 C -0.1518(6) 0.4859(7) 0.2812(5) 0.0589(17) Uani 1 1 d .
C12 C -0.1852(7) 0.5773(8) 0.3079(5) 0.0704(19) Uani 1 1 d .
C16 C 0.3429(6) 0.6243(6) 0.2158(5) 0.0599(17) Uani 1 1 d .
C27 C 0.0468(7) 0.1875(8) 0.1384(6) 0.074(2) Uani 1 1 d .
H27 H 0.0890 0.1425 0.1351 0.088 Uiso 1 1 calc R
C18 C 0.3085(6) 0.6043(6) 0.0307(5) 0.0633(18) Uani 1 1 d .
H18 H 0.2560 0.5891 -0.0314 0.076 Uiso 1 1 calc R
C1 C -0.1543(7) 0.1908(7) 0.0773(5) 0.072(2) Uani 1 1 d .
C19 C 0.4347(7) 0.6384(7) 0.0308(6) 0.081(2) Uani 1 1 d .
H19 H 0.4655 0.6435 -0.0317 0.098 Uiso 1 1 calc R
C24 C 0.2982(6) 0.6209(6) 0.3202(5) 0.0654(19) Uani 1 1 d .
H24 H 0.3723 0.6495 0.3742 0.078 Uiso 1 1 calc R
C6 C -0.0836(7) 0.1274(7) 0.0891(5) 0.070(2) Uani 1 1 d .
C9 C -0.3690(7) 0.3355(8) 0.2860(6) 0.090(2) Uani 1 1 d .
H9 H -0.4308 0.2545 0.2777 0.108 Uiso 1 1 calc R
C2 C -0.2827(7) 0.1224(8) 0.0332(5) 0.080(2) Uani 1 1 d .
H2 H -0.3316 0.1605 0.0270 0.096 Uiso 1 1 calc R
C13 C -0.0969(9) 0.7057(8) 0.3193(5) 0.086(2) Uani 1 1 d .
H13 H -0.1263 0.7583 0.3436 0.103 Uiso 1 1 calc R
C26 C 0.2543(7) 0.4167(7) 0.3452(6) 0.082(2) Uani 1 1 d .
H26A H 0.2087 0.3596 0.3888 0.098 Uiso 1 1 calc R
H26B H 0.3429 0.4629 0.3775 0.098 Uiso 1 1 calc R
C8 C -0.2479(7) 0.3643(7) 0.2704(5) 0.076(2) Uani 1 1 d .
H8 H -0.2290 0.3022 0.2524 0.092 Uiso 1 1 calc R
C20 C 0.5155(6) 0.6651(7) 0.1215(7) 0.087(2) Uani 1 1 d .
H20 H 0.6001 0.6867 0.1208 0.105 Uiso 1 1 calc R
C25 C 0.2426(7) 0.3476(6) 0.2375(6) 0.076(2) Uani 1 1 d .
H25A H 0.3009 0.4016 0.1977 0.091 Uiso 1 1 calc R
H25B H 0.2613 0.2820 0.2433 0.091 Uiso 1 1 calc R
C5 C -0.1431(8) 0.0020(7) 0.0539(6) 0.087(2) Uani 1 1 d .
H5 H -0.0967 -0.0383 0.0620 0.104 Uiso 1 1 calc R
C14 C 0.0900(8) 0.8883(7) 0.3110(7) 0.094(2) Uani 1 1 d .
H14A H 0.1513 0.9232 0.3748 0.113 Uiso 1 1 calc R
H14B H 0.0341 0.9233 0.3126 0.113 Uiso 1 1 calc R
C21 C 0.4696(6) 0.6595(7) 0.2126(6) 0.080(2) Uani 1 1 d .
H21 H 0.5247 0.6798 0.2745 0.096 Uiso 1 1 calc R
C11 C -0.3092(9) 0.5434(9) 0.3253(6) 0.093(3) Uani 1 1 d .
H11 H -0.3300 0.6038 0.3455 0.112 Uiso 1 1 calc R
C10 C -0.3997(8) 0.4255(10) 0.3137(7) 0.102(3) Uani 1 1 d .
H10 H -0.4817 0.4056 0.3244 0.122 Uiso 1 1 calc R
C3 C -0.3381(8) -0.0029(9) -0.0016(6) 0.098(3) Uani 1 1 d .
H3 H -0.4233 -0.0467 -0.0316 0.117 Uiso 1 1 calc R
C22 C 0.3298(7) 0.8303(7) 0.3633(6) 0.088(2) Uani 1 1 d .
H22A H 0.4121 0.8445 0.3951 0.106 Uiso 1 1 calc R
H22B H 0.3016 0.8735 0.4111 0.106 Uiso 1 1 calc R
C23 C 0.3423(7) 0.8795(6) 0.2617(6) 0.089(2) Uani 1 1 d .
H23A H 0.3871 0.9676 0.2773 0.107 Uiso 1 1 calc R
H23B H 0.3912 0.8532 0.2215 0.107 Uiso 1 1 calc R
C4 C -0.2685(10) -0.0637(8) 0.0075(7) 0.101(3) Uani 1 1 d .
H4 H -0.3059 -0.1468 -0.0172 0.121 Uiso 1 1 calc R
N6 N -0.0354(5) 0.6176(5) 0.0838(4) 0.0666(16) Uani 1 1 d .
N7 N -0.1048(6) 0.6588(5) 0.0657(4) 0.0668(16) Uani 1 1 d .
N8 N -0.1697(6) 0.7015(6) 0.0524(5) 0.089(2) Uani 1 1 d .
O2 O 0.1334(4) 0.5540(4) 0.1251(3) 0.0627(12) Uani 1 1 d .
O1 O -0.0327(4) 0.5116(4) 0.2689(3) 0.0606(11) Uani 1 1 d .
N9 N 0.2160(7) 0.8359(6) 0.2001(6) 0.078(2) Uani 1 1 d .
O3 O -0.1057(4) 0.3093(4) 0.1072(3) 0.0679(12) Uani 1 1 d .
O4 O 0.4326(6) 0.3180(6) 0.5079(5) 0.151(3) Uani 1 1 d .
O7 O 0.3925(9) 0.1135(7) 0.4813(9) 0.252(6) Uani 1 1 d .
O5 O 0.2911(10) 0.1731(6) 0.3705(7) 0.256(6) Uani 1 1 d .
O6 O 0.2464(11) 0.1534(9) 0.5274(10) 0.292(7) Uani 1 1 d .
C29 C 0.1918(7) 0.6643(7) 0.4436(5) 0.082(2) Uani 1 1 d .
H29A H 0.1141 0.6678 0.4484 0.099 Uiso 1 1 calc R
H29B H 0.2553 0.7184 0.5031 0.099 Uiso 1 1 calc R
C28 C 0.1685(7) 0.5348(7) 0.4382(5) 0.085(2) Uani 1 1 d .
H28A H 0.2222 0.5307 0.4951 0.102 Uiso 1 1 calc R
H28B H 0.0805 0.4801 0.4419 0.102 Uiso 1 1 calc R
O8 O 0.9278(7) 0.2507(7) 0.3456(6) 0.146(3) Uani 1 1 d D
C32 C 0.9463(14) 0.0866(14) 0.3867(12) 0.257(9) Uani 1 1 d .
H32A H 0.9992 0.0866 0.3364 0.385 Uiso 1 1 calc R
H32C H 0.8954 0.0053 0.3977 0.385 Uiso 1 1 calc R
H32B H 0.9985 0.1376 0.4511 0.385 Uiso 1 1 calc R
C31 C 0.7088(10) 0.0518(11) 0.3104(10) 0.190(6) Uani 1 1 d D
H31B H 0.6679 0.0992 0.3270 0.286 Uiso 1 1 calc R
H31C H 0.6779 -0.0157 0.3459 0.286 Uiso 1 1 calc R
H31A H 0.6906 0.0224 0.2368 0.286 Uiso 1 1 calc R
C30 C 0.8596(13) 0.1350(11) 0.3465(9) 0.198(8) Uani 1 1 d D
H9N H 0.230(5) 0.837(4) 0.150(4) 0.014(16) Uiso 1 1 d .

loop_
_atom_site_aniso_label
_atom_site_aniso_U_11
_atom_site_aniso_U_22
_atom_site_aniso_U_33
_atom_site_aniso_U_23
_atom_site_aniso_U_13
_atom_site_aniso_U_12
Ni1 0.0550(6) 0.0638(6) 0.0578(5) 0.0039(4) 0.0095(4) 0.0313(5)
Ni2 0.0504(5) 0.0640(6) 0.0665(6) 0.0133(4) 0.0134(4) 0.0350(5)
Cu1 0.0624(8) 0.1276(11) 0.0717(8) -0.0315(8) -0.0142(6) 0.0668(8)
Cl1 0.1032(18) 0.0980(19) 0.1037(19) 0.0023(14) -0.0118(15) 0.0440(16)
N3 0.065(4) 0.074(4) 0.057(4) 0.006(3) 0.007(3) 0.031(4)
N5 0.077(4) 0.087(4) 0.052(3) 0.020(3) 0.020(3) 0.050(4)
N1 0.063(4) 0.069(4) 0.072(4) 0.016(3) 0.012(3) 0.040(3)
N4 0.076(4) 0.077(5) 0.078(4) 0.011(3) 0.022(4) 0.040(4)
C15 0.096(6) 0.070(5) 0.114(7) 0.012(5) 0.020(5) 0.048(5)
C17 0.041(4) 0.071(4) 0.058(4) 0.008(3) 0.004(3) 0.033(4)
C7 0.051(4) 0.074(5) 0.055(4) 0.014(3) 0.009(3) 0.033(4)
C12 0.068(5) 0.091(6) 0.075(5) 0.020(4) 0.019(4) 0.054(5)
C16 0.040(4) 0.076(4) 0.067(5) 0.021(4) 0.012(3) 0.027(4)
C27 0.077(6) 0.093(6) 0.084(5) 0.041(5) 0.036(5) 0.058(5)
C18 0.054(4) 0.081(5) 0.058(4) 0.019(4) 0.014(3) 0.033(4)
C1 0.062(5) 0.071(6) 0.071(5) 0.009(4) 0.016(4) 0.024(5)
C19 0.060(5) 0.109(6) 0.075(5) 0.035(5) 0.027(4) 0.035(5)
C24 0.049(4) 0.079(5) 0.064(5) 0.019(4) 0.007(3) 0.026(4)
C6 0.068(5) 0.070(5) 0.079(5) 0.025(4) 0.026(4) 0.034(5)
C9 0.054(5) 0.116(7) 0.104(6) 0.032(5) 0.025(4) 0.039(5)
C2 0.067(5) 0.087(6) 0.082(5) 0.011(4) 0.016(4) 0.034(5)
C13 0.114(7) 0.103(7) 0.078(5) 0.009(5) 0.022(5) 0.083(7)
C26 0.090(6) 0.095(6) 0.076(6) 0.033(4) 0.012(4) 0.054(5)
C8 0.073(5) 0.088(6) 0.078(5) 0.026(4) 0.021(4) 0.043(5)
C20 0.040(4) 0.129(7) 0.103(6) 0.037(5) 0.021(4) 0.045(5)
C25 0.072(5) 0.088(5) 0.085(6) 0.032(4) 0.021(4) 0.048(5)
C5 0.089(6) 0.064(6) 0.113(6) 0.025(5) 0.036(5) 0.037(5)
C14 0.100(6) 0.078(6) 0.115(7) 0.002(5) 0.025(5) 0.053(5)
C21 0.044(4) 0.119(6) 0.083(5) 0.032(5) 0.009(4) 0.041(4)
C11 0.086(6) 0.138(8) 0.108(7) 0.044(6) 0.040(5) 0.088(7)
C10 0.064(6) 0.135(9) 0.127(8) 0.042(6) 0.035(5) 0.058(7)
C3 0.067(6) 0.084(7) 0.120(7) 0.013(5) 0.032(5) 0.018(5)
C22 0.083(6) 0.074(5) 0.079(6) -0.003(4) -0.012(4) 0.024(5)
C23 0.072(5) 0.072(5) 0.096(6) 0.007(5) -0.005(4) 0.017(4)
C4 0.097(7) 0.065(6) 0.132(8) 0.018(5) 0.043(6) 0.028(6)
N6 0.056(4) 0.083(4) 0.070(4) 0.000(3) -0.003(3) 0.047(3)
N7 0.059(4) 0.079(4) 0.067(4) 0.013(3) 0.018(3) 0.036(4)
N8 0.086(5) 0.114(5) 0.094(5) 0.028(4) 0.024(4) 0.067(4)
O2 0.042(3) 0.087(3) 0.062(3) -0.008(2) 0.001(2) 0.039(2)
O1 0.051(3) 0.070(3) 0.071(3) 0.010(2) 0.017(2) 0.038(2)
N9 0.086(5) 0.086(5) 0.060(5) 0.004(4) 0.012(4) 0.042(4)
O3 0.063(3) 0.077(3) 0.070(3) 0.010(3) 0.009(2) 0.040(3)
O4 0.132(5) 0.092(5) 0.161(6) -0.024(4) -0.028(4) 0.020(4)
O7 0.265(10) 0.166(7) 0.350(13) -0.047(7) -0.121(9) 0.176(8)
O5 0.351(13) 0.119(6) 0.175(8) -0.005(5) -0.166(9) 0.056(7)
O6 0.256(11) 0.195(10) 0.357(16) 0.009(9) 0.190(12) 0.042(9)
C29 0.088(5) 0.098(6) 0.062(5) 0.010(4) 0.010(4) 0.048(5)
C28 0.095(6) 0.097(6) 0.073(5) 0.027(4) 0.029(4) 0.050(5)
O8 0.151(6) 0.150(6) 0.148(6) 0.005(5) 0.019(5) 0.088(6)
C32 0.36(2) 0.34(2) 0.33(2) 0.244(17) 0.209(17) 0.303(19)
C31 0.105(8) 0.187(12) 0.220(14) 0.083(10) 0.019(9) 0.014(9)
C30 0.39(3) 0.226(17) 0.135(10) 0.100(12) 0.138(14) 0.24(2)

loop_
_atom_type_symbol
_atom_type_description
_atom_type_scat_dispersion_real
_atom_type_scat_dispersion_imag
_atom_type_scat_source
C C 0.0033 0.0016 'International Tables Vol C Tables 4.2.6.8 and 6.1.1.4'
H H 0.0000 0.0000 'International Tables Vol C Tables 4.2.6.8 and 6.1.1.4'
N N 0.0061 0.0033 'International Tables Vol C Tables 4.2.6.8 and 6.1.1.4'
O O 0.0106 0.0060 'International Tables Vol C Tables 4.2.6.8 and 6.1.1.4'
Cl Cl 0.1484 0.1585 'International Tables Vol C Tables 4.2.6.8 and 6.1.1.4'
Ni Ni 0.3393 1.1124 'International Tables Vol C Tables 4.2.6.8 and 6.1.1.4'
Cu Cu 0.3201 1.2651 'International Tables Vol C Tables 4.2.6.8 and 6.1.1.4'

loop_
_geom_angle_atom_site_label_1
_geom_angle_atom_site_label_2
_geom_angle_atom_site_label_3
_geom_angle
_geom_angle_site_symmetry_1
_geom_angle_site_symmetry_3
N4 Ni1 O1 90.6(2) . .
N4 Ni1 N9 82.8(3) . .
O1 Ni1 N9 171.7(2) . .
N4 Ni1 O2 169.1(2) . .
O1 Ni1 O2 85.89(16) . .
N9 Ni1 O2 101.5(2) . .
N4 Ni1 N6 94.2(2) . .
O1 Ni1 N6 90.53(19) . .
N9 Ni1 N6 95.0(3) . .
O2 Ni1 N6 75.48(19) . .
N4 Ni1 N3 98.9(2) . .
O1 Ni1 N3 91.96(19) . .
N9 Ni1 N3 84.1(3) . .
O2 Ni1 N3 91.58(19) . .
N6 Ni1 N3 166.6(2) . .
N1 Ni2 O3 91.9(2) . .
N1 Ni2 O1 174.40(19) . .
O3 Ni2 O1 92.26(17) . .
N1 Ni2 N5 84.2(2) . .
O3 Ni2 N5 175.68(19) . .
O1 Ni2 N5 91.78(19) . .
N1 Ni2 O2 102.83(19) . .
O3 Ni2 O2 91.38(16) . .
O1 Ni2 O2 80.83(15) . .
N5 Ni2 O2 87.74(17) . .
N6 Cu1 N6 180.0(3) 2_565 .
N6 Cu1 O2 99.54(19) 2_565 .
N6 Cu1 O2 80.46(19) . .
N6 Cu1 O2 80.46(19) 2_565 2_565
N6 Cu1 O2 99.54(19) . 2_565
O2 Cu1 O2 180.000(1) . 2_565
O5 Cl1 O7 110.8(6) . .
O5 Cl1 O6 106.4(8) . .
O7 Cl1 O6 102.7(8) . .
O5 Cl1 O4 111.4(5) . .
O7 Cl1 O4 115.4(5) . .
O6 Cl1 O4 109.3(6) . .
C22 N3 C24 112.9(5) . .
C22 N3 C29 108.9(5) . .
C24 N3 C29 102.2(5) . .
C22 N3 Ni1 106.9(4) . .
C24 N3 Ni1 113.2(4) . .
C29 N3 Ni1 112.9(4) . .
C24 N5 C28 102.0(5) . .
C24 N5 C26 111.1(5) . .
C28 N5 C26 110.0(5) . .
C24 N5 Ni2 117.1(4) . .
C28 N5 Ni2 111.9(4) . .
C26 N5 Ni2 104.8(4) . .
C27 N1 C25 119.6(6) . .
C27 N1 Ni2 124.7(5) . .
C25 N1 Ni2 114.9(5) . .
C13 N4 C14 120.0(7) . .
C13 N4 Ni1 123.5(5) . .
C14 N4 Ni1 114.9(5) . .
N9 C15 C14 110.3(7) . .
N9 C15 H15A 109.6 . .
C14 C15 H15A 109.6 . .
N9 C15 H15B 109.6 . .
C14 C15 H15B 109.6 . .
H15A C15 H15B 108.1 . .
C18 C17 O2 122.9(5) . .
C18 C17 C16 118.9(6) . .
O2 C17 C16 118.1(6) . .
O1 C7 C8 120.2(7) . .
O1 C7 C12 122.5(6) . .
C8 C7 C12 117.2(7) . .
C11 C12 C7 119.1(7) . .
C11 C12 C13 117.7(8) . .
C7 C12 C13 123.2(7) . .
C21 C16 C17 118.6(6) . .
C21 C16 C24 119.2(6) . .
C17 C16 C24 122.2(5) . .
N1 C27 C6 125.5(7) . .
N1 C27 H27 117.3 . .
C6 C27 H27 117.3 . .
C17 C18 C19 120.5(6) . .
C17 C18 H18 119.7 . .
C19 C18 H18 119.7 . .
O3 C1 C2 118.3(8) . .
O3 C1 C6 123.9(7) . .
C2 C1 C6 117.8(8) . .
C20 C19 C18 121.2(7) . .
C20 C19 H19 119.4 . .
C18 C19 H19 119.4 . .
N5 C24 N3 101.5(5) . .
N5 C24 C16 116.6(6) . .
N3 C24 C16 115.2(5) . .
N5 C24 H24 107.7 . .
N3 C24 H24 107.7 . .
C16 C24 H24 107.7 . .
C5 C6 C27 117.8(8) . .
C5 C6 C1 119.7(7) . .
C27 C6 C1 122.5(7) . .
C8 C9 C10 120.7(8) . .
C8 C9 H9 119.7 . .
C10 C9 H9 119.7 . .
C1 C2 C3 120.6(8) . .
C1 C2 H2 119.7 . .
C3 C2 H2 119.7 . .
N4 C13 C12 127.8(7) . .
N4 C13 H13 116.1 . .
C12 C13 H13 116.1 . .
N5 C26 C25 110.1(5) . .
N5 C26 H26A 109.6 . .
C25 C26 H26A 109.6 . .
N5 C26 H26B 109.6 . .
C25 C26 H26B 109.6 . .
H26A C26 H26B 108.1 . .
C9 C8 C7 121.5(8) . .
C9 C8 H8 119.3 . .
C7 C8 H8 119.3 . .
C21 C20 C19 118.8(6) . .
C21 C20 H20 120.6 . .
C19 C20 H20 120.6 . .
N1 C25 C26 105.9(6) . .
N1 C25 H25A 110.5 . .
C26 C25 H25A 110.5 . .
N1 C25 H25B 110.5 . .
C26 C25 H25B 110.5 . .
H25A C25 H25B 108.7 . .
C4 C5 C6 121.9(8) . .
C4 C5 H5 119.0 . .
C6 C5 H5 119.0 . .
N4 C14 C15 106.5(6) . .
N4 C14 H14A 110.4 . .
C15 C14 H14A 110.4 . .
N4 C14 H14B 110.4 . .
C15 C14 H14B 110.4 . .
H14A C14 H14B 108.6 . .
C20 C21 C16 121.8(6) . .
C20 C21 H21 119.1 . .
C16 C21 H21 119.1 . .
C10 C11 C12 122.1(8) . .
C10 C11 H11 118.9 . .
C12 C11 H11 118.9 . .
C11 C10 C9 119.3(8) . .
C11 C10 H10 120.4 . .
C9 C10 H10 120.4 . .
C4 C3 C2 121.5(8) . .
C4 C3 H3 119.3 . .
C2 C3 H3 119.3 . .
N3 C22 C23 111.2(6) . .
N3 C22 H22A 109.4 . .
C23 C22 H22A 109.4 . .
N3 C22 H22B 109.4 . .
C23 C22 H22B 109.4 . .
H22A C22 H22B 108.0 . .
N9 C23 C22 110.6(6) . .
N9 C23 H23A 109.5 . .
C22 C23 H23A 109.5 . .
N9 C23 H23B 109.5 . .
C22 C23 H23B 109.5 . .
H23A C23 H23B 108.1 . .
C5 C4 C3 118.5(8) . .
C5 C4 H4 120.7 . .
C3 C4 H4 120.7 . .
N7 N6 Cu1 133.0(4) . .
N7 N6 Ni1 125.2(5) . .
Cu1 N6 Ni1 101.8(3) . .
N8 N7 N6 177.1(7) . .
C17 O2 Cu1 124.3(4) . .
C17 O2 Ni1 117.7(3) . .
Cu1 O2 Ni1 101.72(17) . .
C17 O2 Ni2 115.9(4) . .
Cu1 O2 Ni2 102.19(17) . .
Ni1 O2 Ni2 88.31(15) . .
C7 O1 Ni2 131.2(4) . .
C7 O1 Ni1 122.7(4) . .
Ni2 O1 Ni1 99.81(18) . .
C15 N9 C23 116.8(6) . .
C15 N9 Ni1 107.4(5) . .
C23 N9 Ni1 110.4(5) . .
C15 N9 H9N 106(5) . .
C23 N9 H9N 101(5) . .
Ni1 N9 H9N 115(4) . .
C1 O3 Ni2 122.5(4) . .
N3 C29 C28 104.5(6) . .
N3 C29 H29A 110.9 . .
C28 C29 H29A 110.9 . .
N3 C29 H29B 110.9 . .
C28 C29 H29B 110.9 . .
H29A C29 H29B 108.9 . .
N5 C28 C29 105.5(6) . .
N5 C28 H28A 110.6 . .
C29 C28 H28A 110.6 . .
N5 C28 H28B 110.6 . .
C29 C28 H28B 110.6 . .
H28A C28 H28B 108.8 . .
C30 C32 H32A 109.5 . .
C30 C32 H32C 109.5 . .
H32A C32 H32C 109.5 . .
C30 C32 H32B 109.5 . .
H32A C32 H32B 109.5 . .
H32C C32 H32B 109.5 . .
C30 C31 H31B 109.5 . .
C30 C31 H31C 109.5 . .
H31B C31 H31C 109.5 . .
C30 C31 H31A 109.5 . .
H31B C31 H31A 109.5 . .
H31C C31 H31A 109.5 . .
O8 C30 C32 109.4(12) . .
O8 C30 C31 127.0(11) . .
C32 C30 C31 123.6(11) . .

loop_
_geom_bond_atom_site_label_1
_geom_bond_atom_site_label_2
_geom_bond_distance
_geom_bond_site_symmetry_2
Ni1 N4 1.977(6) .
Ni1 O1 2.012(4) .
Ni1 N9 2.070(7) .
Ni1 O2 2.089(4) .
Ni1 N6 2.109(5) .
Ni1 N3 2.127(5) .
Ni2 N1 1.946(6) .
Ni2 O3 1.952(4) .
Ni2 O1 1.992(4) .
Ni2 N5 2.114(5) .
Ni2 O2 2.303(4) .
Cu1 N6 1.978(6) 2_565
Cu1 N6 1.978(6) .
Cu1 O2 2.000(4) .
Cu1 O2 2.000(4) 2_565
Cl1 O5 1.343(7) .
Cl1 O7 1.385(7) .
Cl1 O6 1.395(9) .
Cl1 O4 1.432(6) .
N3 C22 1.490(8) .
N3 C24 1.493(8) .
N3 C29 1.495(8) .
N5 C24 1.472(8) .
N5 C28 1.490(8) .
N5 C26 1.516(8) .
N1 C27 1.294(8) .
N1 C25 1.471(8) .
N4 C13 1.280(9) .
N4 C14 1.469(9) .
C15 N9 1.466(9) .
C15 C14 1.521(10) .
C15 H15A 0.9700 .
C15 H15B 0.9700 .
C17 C18 1.367(8) .
C17 O2 1.380(6) .
C17 C16 1.413(8) .
C7 O1 1.351(7) .
C7 C8 1.408(9) .
C7 C12 1.415(9) .
C12 C11 1.404(9) .
C12 C13 1.448(10) .
C16 C21 1.388(8) .
C16 C24 1.517(8) .
C27 C6 1.436(9) .
C27 H27 0.9300 .
C18 C19 1.378(8) .
C18 H18 0.9300 .
C1 O3 1.322(8) .
C1 C2 1.398(9) .
C1 C6 1.437(10) .
C19 C20 1.371(9) .
C19 H19 0.9300 .
C24 H24 0.9800 .
C6 C5 1.397(9) .
C9 C8 1.377(9) .
C9 C10 1.378(11) .
C9 H9 0.9300 .
C2 C3 1.398(10) .
C2 H2 0.9300 .
C13 H13 0.9300 .
C26 C25 1.529(9) .
C26 H26A 0.9700 .
C26 H26B 0.9700 .
C8 H8 0.9300 .
C20 C21 1.359(9) .
C20 H20 0.9300 .
C25 H25A 0.9700 .
C25 H25B 0.9700 .
C5 C4 1.376(10) .
C5 H5 0.9300 .
C14 H14A 0.9700 .
C14 H14B 0.9700 .
C21 H21 0.9300 .
C11 C10 1.355(10) .
C11 H11 0.9300 .
C10 H10 0.9300 .
C3 C4 1.392(10) .
C3 H3 0.9300 .
C22 C23 1.534(9) .
C22 H22A 0.9700 .
C22 H22B 0.9700 .
C23 N9 1.475(9) .
C23 H23A 0.9700 .
C23 H23B 0.9700 .
C4 H4 0.9300 .
N6 N7 1.203(7) .
N7 N8 1.160(7) .
N9 H9N 0.69(4) .
C29 C28 1.524(9) .
C29 H29A 0.9700 .
C29 H29B 0.9700 .
C28 H28A 0.9700 .
C28 H28B 0.9700 .
O8 C30 1.306(8) .
C32 C30 1.534(15) .
C32 H32A 0.9600 .
C32 H32C 0.9600 .
C32 H32B 0.9600 .
C31 C30 1.608(11) .
C31 H31B 0.9600 .
C31 H31C 0.9600 .
C31 H31A 0.9600 .
